data_7229578
loop_
_publ_author_name
'Lodochnikova, Olga'
'Kosolapova, Liliya'
'Saifina, Alina'
'Gubaidullin, Aidar Timergalievich'
'Fayzullin, Robert R.'
'Ayrat, Khamatgalimov'
'Litvinov, Igor'
'Kurbangalieva, Almira'

_publ_section_title
;
 Structural aspects of partial solid solution formation: Two crystalline
 modifications of chiral derivative of 1,5-dihydro-2H-pyrrol-2-one under
 consideration
;
_journal_name_full CrystEngComm
_journal_paper_doi 10.1039/C7CE01717K
_journal_year 2017
_chemical_formula_moiety 'C19 H18 Cl N O2 S'
_chemical_formula_sum 'C19 H18 Cl N O2 S'
_chemical_formula_weight 359.85
_chemical_melting_point 423
_chemical_name_systematic
rac-3-chloro-5-hydroxy-1-(4-methylbenzyl)-4-[(4-methylphenyl)sulfanyl]-1,5-dihydro-2H-pyrrol-2-one
_space_group_crystal_system monoclinic
_space_group_IT_number 4
_space_group_name_Hall 'P 2yb'
_space_group_name_H-M_alt 'P 1 21 1'
_symmetry_space_group_name_Hall 'P 2yb'
_symmetry_space_group_name_H-M 'P 1 21 1'
_atom_sites_solution_hydrogens geom
_audit_creation_method SHELXL-2017/1
_audit_update_record
;
2017-09-20 deposited with the CCDC.
2017-11-15 downloaded from the CCDC.
;
_cell_angle_alpha 90
_cell_angle_beta 106.650(7)
_cell_angle_gamma 90
_cell_formula_units_Z 8
_cell_length_a 8.406(4)
_cell_length_b 35.455(17)
_cell_length_c 12.722(6)
_cell_measurement_reflns_used 2156
_cell_measurement_temperature 293(2)
_cell_measurement_theta_max 19.96
_cell_measurement_theta_min 2.30
_cell_volume 3633(3)
_computing_cell_refinement 'APEX2 v2014.11-0 (Bruker AXS)'
_computing_data_collection 'APEX2 v2014.11-0 (Bruker AXS)'
_computing_data_reduction 'APEX2 v2014.11-0 (Bruker AXS)'
_computing_molecular_graphics
;
WinGX (Farrugia, 2012); ORTEP-3 (Farrugia, 2012); PLATON (Spek, 2009)
;
_computing_publication_material 'enCIFer (Allen, 2004)'
_computing_structure_refinement 'SHELXL-2017/1 (Sheldrick, 2015)'
_computing_structure_solution 'SHELXT-2014/5 (Sheldrick, 2015)'
_diffrn_ambient_temperature 293(2)
_diffrn_measured_fraction_theta_full 0.999
_diffrn_measured_fraction_theta_max 0.998
_diffrn_measurement_device_type 'Bruker APEX-II CCD'
_diffrn_measurement_method '\w scans'
_diffrn_radiation_probe x-ray
_diffrn_radiation_type MoK\a
_diffrn_radiation_wavelength 0.71073
_diffrn_reflns_av_R_equivalents 0.0533
_diffrn_reflns_av_unetI/netI 0.1013
_diffrn_reflns_Laue_measured_fraction_full 0.999
_diffrn_reflns_Laue_measured_fraction_max 0.998
_diffrn_reflns_limit_h_max 10
_diffrn_reflns_limit_h_min -10
_diffrn_reflns_limit_k_max 45
_diffrn_reflns_limit_k_min -46
_diffrn_reflns_limit_l_max 16
_diffrn_reflns_limit_l_min -16
_diffrn_reflns_number 32287
_diffrn_reflns_point_group_measured_fraction_full 0.999
_diffrn_reflns_point_group_measured_fraction_max 0.998
_diffrn_reflns_theta_full 25.242
_diffrn_reflns_theta_max 27.599
_diffrn_reflns_theta_min 1.767
_diffrn_source 'sealed tube'
_exptl_absorpt_coefficient_mu 0.336
_exptl_absorpt_correction_T_max 0.7460
_exptl_absorpt_correction_T_min 0.6869
_exptl_absorpt_correction_type multi-scan
_exptl_absorpt_process_details SADABS-2014/5
_exptl_crystal_colour colorless
_exptl_crystal_density_diffrn 1.316
_exptl_crystal_description prism
_exptl_crystal_F_000 1504
_exptl_crystal_recrystallization_method 'crystallized from hot benzene solution'
_exptl_crystal_size_max 0.381
_exptl_crystal_size_mid 0.329
_exptl_crystal_size_min 0.280
_refine_diff_density_max 0.185
_refine_diff_density_min -0.291
_refine_diff_density_rms 0.038
_refine_ls_abs_structure_details
;
Refined as a 2-component inversion twin.

Refinement of F^2^ against ALL reflections. The weighted R-factor wR and
goodness of fit S are based on F^2^, conventional R-factors R are based
on F, with F set to zero for negative F^2^. The threshold expression of
F^2^ > 2sigma(F^2^) is used only for calculating R-factors(gt) etc. and is
not relevant to the choice of reflections for refinement. R-factors based
on F^2^ are statistically about twice as large as those based on F, and R-
factors based on ALL data will be even larger.
;
_refine_ls_abs_structure_Flack 0.46(12)
_refine_ls_extinction_method none
_refine_ls_goodness_of_fit_ref 0.951
_refine_ls_hydrogen_treatment constr
_refine_ls_matrix_type full
_refine_ls_number_parameters 1019
_refine_ls_number_reflns 16536
_refine_ls_number_restraints 534
_refine_ls_restrained_S_all 0.941
_refine_ls_R_factor_all 0.1648
_refine_ls_R_factor_gt 0.0529
_refine_ls_shift/su_max 0.000
_refine_ls_shift/su_mean 0.000
_refine_ls_structure_factor_coef Fsqd
_refine_ls_weighting_details 'w=1/[\s^2^(Fo^2^)+(0.0370P)^2^] where P=(Fo^2^+2Fc^2^)/3'
_refine_ls_weighting_scheme calc
_refine_ls_wR_factor_gt 0.0909
_refine_ls_wR_factor_ref 0.1273
_reflns_Friedel_coverage 0.969
_reflns_Friedel_fraction_full 0.999
_reflns_Friedel_fraction_max 0.998
_reflns_number_gt 6561
_reflns_number_total 16536
_reflns_threshold_expression 'I > 2\s(I)'
_cod_data_source_file c7ce01717k1.cif
_cod_data_source_block ch136_293
_cod_database_code 7229578
_shelx_shelxl_version_number 2017/1
_shelx_space_group_comment
;
The symmetry employed for this shelxl refinement is uniquely defined
by the following loop, which should always be used as a source of
symmetry information in preference to the above space-group names.
They are only intended as comments.
;
_shelx_estimated_absorpt_t_min 0.883
_shelx_estimated_absorpt_t_max 0.912

loop_
_space_group_symop_operation_xyz
'x, y, z'
'-x, y+1/2, -z'

loop_
_atom_site_label
_atom_site_type_symbol
_atom_site_fract_x
_atom_site_fract_y
_atom_site_fract_z
_atom_site_U_iso_or_equiv
_atom_site_adp_type
_atom_site_occupancy
_atom_site_site_symmetry_order
_atom_site_calc_flag
_atom_site_refinement_flags_posn
_atom_site_refinement_flags_adp
_atom_site_refinement_flags_occupancy
_atom_site_disorder_assembly
_atom_site_disorder_group
Cl1A Cl 0.6031(5) 0.61846(10) -0.11787(19) 0.0887(10) Uani 1 1 d . . . . .
S1A S 0.6305(5) 0.63901(10) 0.1437(2) 0.0871(11) Uani 1 1 d . . . . .
O2A O 0.7194(10) 0.5346(2) -0.1052(5) 0.080(2) Uani 1 1 d . . . . .
O5A O 0.8651(8) 0.5656(3) 0.2409(5) 0.076(2) Uani 1 1 d . . . . .
H5A H 0.855484 0.558377 0.300029 0.114 Uiso 1 1 calc R U . . .
C2A C 0.7084(13) 0.5494(4) -0.0219(8) 0.064(3) Uani 1 1 d . . . . .
C3A C 0.6569(13) 0.5868(3) -0.0096(7) 0.058(3) Uani 1 1 d . . . . .
C4A C 0.6599(12) 0.5948(3) 0.0935(7) 0.054(3) Uani 1 1 d . . . . .
C5A C 0.7162(12) 0.5605(3) 0.1602(7) 0.055(3) Uani 1 1 d . . . . .
H5A0 H 0.630203 0.551790 0.192715 0.066 Uiso 1 1 calc R U . . .
N1A N 0.7388(11) 0.5330(3) 0.0780(6) 0.061(2) Uani 1 1 d . . . . .
C6A C 0.8080(15) 0.4966(4) 0.1048(9) 0.076(4) Uani 1 1 d . . . . .
H6A1 H 0.893898 0.498063 0.174312 0.091 Uiso 1 1 calc R U . . .
H6A2 H 0.860764 0.489093 0.049502 0.091 Uiso 1 1 calc R U . . .
C7A C 0.6843(13) 0.4655(3) 0.1135(8) 0.062(3) Uani 1 1 d . . . . .
C8A C 0.6598(13) 0.4571(3) 0.2110(8) 0.067(3) Uani 1 1 d . . . . .
H8A H 0.717663 0.470190 0.273572 0.081 Uiso 1 1 calc R U . . .
C9A C 0.5456(17) 0.4281(4) 0.2188(10) 0.089(4) Uani 1 1 d . . . . .
H9A H 0.525601 0.422649 0.285357 0.106 Uiso 1 1 calc R U . . .
C10A C 0.4682(15) 0.4090(4) 0.1278(12) 0.085(4) Uani 1 1 d . . . . .
C11A C 0.4908(18) 0.4183(4) 0.0283(11) 0.087(4) Uani 1 1 d . . . . .
H11A H 0.432022 0.405618 -0.034866 0.105 Uiso 1 1 calc R U . . .
C12A C 0.5983(15) 0.4459(4) 0.0221(9) 0.076(4) Uani 1 1 d . . . . .
H12A H 0.614339 0.451689 -0.045420 0.091 Uiso 1 1 calc R U . . .
C13A C 0.353(2) 0.3767(5) 0.1338(13) 0.127(6) Uani 1 1 d . . . . .
H3A1 H 0.397652 0.353590 0.115116 0.190 Uiso 1 1 calc R U . . .
H3A2 H 0.245736 0.381209 0.083135 0.190 Uiso 1 1 calc R U . . .
H3A3 H 0.342953 0.374990 0.206878 0.190 Uiso 1 1 calc R U . . .
C14A C 0.6007(14) 0.6301(3) 0.2728(8) 0.062(3) Uani 1 1 d . . . . .
C15A C 0.4439(15) 0.6279(4) 0.2807(8) 0.073(4) Uani 1 1 d . . . . .
H15A H 0.355519 0.627039 0.217043 0.088 Uiso 1 1 calc R U . . .
C16A C 0.4125(14) 0.6269(3) 0.3812(8) 0.068(3) Uani 1 1 d . . . . .
H16A H 0.303361 0.625237 0.384062 0.081 Uiso 1 1 calc R U . . .
C17A C 0.5409(15) 0.6282(3) 0.4784(8) 0.062(3) Uani 1 1 d . . . . .
C18A C 0.6997(15) 0.6285(3) 0.4691(8) 0.070(3) Uani 1 1 d . . . . .
H18A H 0.788849 0.626964 0.532228 0.084 Uiso 1 1 calc R U . . .
C19A C 0.7300(14) 0.6311(4) 0.3701(9) 0.076(4) Uani 1 1 d . . . . .
H19A H 0.838723 0.633492 0.367057 0.091 Uiso 1 1 calc R U . . .
C20A C 0.5116(18) 0.6286(4) 0.5882(8) 0.104(5) Uani 1 1 d . . . . .
H0A1 H 0.459180 0.605431 0.598941 0.157 Uiso 1 1 calc R U . . .
H0A2 H 0.441011 0.649442 0.592634 0.157 Uiso 1 1 calc R U . . .
H0A3 H 0.615789 0.631107 0.643916 0.157 Uiso 1 1 calc R U . . .
Cl1B Cl 1.1506(4) 0.55686(12) 0.4848(2) 0.0928(11) Uani 1 1 d . . . . .
S1B S 1.2119(4) 0.57249(10) 0.75336(19) 0.0753(9) Uani 1 1 d . . . . .
O2B O 0.7845(10) 0.5292(3) 0.4052(5) 0.085(3) Uani 1 1 d . . . . .
O5B O 0.8141(10) 0.5719(3) 0.7355(5) 0.078(2) Uani 1 1 d . . . . .
H5B H 0.787303 0.564477 0.789015 0.116 Uiso 1 1 calc R U . . .
C2B C 0.8446(13) 0.5360(3) 0.5037(7) 0.066(3) Uani 1 1 d . . . . .
C3B C 1.0123(13) 0.5485(3) 0.5577(7) 0.059(3) Uani 1 1 d . . . . .
C4B C 1.0381(11) 0.5532(3) 0.6651(6) 0.049(2) Uani 1 1 d . . . . .
C5B C 0.8809(12) 0.5425(3) 0.6916(7) 0.055(3) Uani 1 1 d . . . . .
H5B0 H 0.898620 0.520465 0.740065 0.066 Uiso 1 1 calc R U . . .
N1B N 0.7691(10) 0.5334(3) 0.5830(6) 0.066(3) Uani 1 1 d . . . . .
C6B C 0.5992(12) 0.5223(3) 0.5638(8) 0.073(3) Uani 1 1 d D U . . .
H6B1 H 0.546013 0.523510 0.485367 0.088 Uiso 0.49(4) 1 calc R U P A 1
H6B2 H 0.545467 0.540866 0.598044 0.088 Uiso 0.49(4) 1 calc R U P A 1
H6B3 H 0.542498 0.525837 0.486489 0.088 Uiso 0.51(4) 1 calc R U P A 2
H6B4 H 0.547922 0.539117 0.604656 0.088 Uiso 0.51(4) 1 calc R U P A 2
C7B C 0.565(2) 0.4845(6) 0.6025(14) 0.062(6) Uani 0.49(4) 1 d D U P A 1
C8B C 0.461(4) 0.4807(8) 0.668(2) 0.065(6) Uani 0.49(4) 1 d D U P A 1
H8B H 0.413762 0.502237 0.688050 0.078 Uiso 0.49(4) 1 calc R U P A 1
C9B C 0.424(4) 0.4460(8) 0.704(2) 0.079(6) Uani 0.49(4) 1 d D U P A 1
H9B H 0.346955 0.444375 0.743896 0.095 Uiso 0.49(4) 1 calc R U P A 1
C10B C 0.500(4) 0.4134(8) 0.682(3) 0.083(7) Uani 0.49(4) 1 d D U P A 1
C11B C 0.595(4) 0.4175(8) 0.611(3) 0.092(7) Uani 0.49(4) 1 d D U P A 1
H11B H 0.631876 0.396013 0.582966 0.110 Uiso 0.49(4) 1 calc R U P A 1
C12B C 0.637(4) 0.4524(7) 0.579(3) 0.084(6) Uani 0.49(4) 1 d D U P A 1
H12B H 0.716498 0.453982 0.540832 0.100 Uiso 0.49(4) 1 calc R U P A 1
C13B C 0.460(5) 0.3758(9) 0.722(3) 0.141(13) Uani 0.49(4) 1 d D U P A 1
H3B1 H 0.405755 0.360221 0.660366 0.212 Uiso 0.49(4) 1 calc R U P A 1
H3B2 H 0.388195 0.379308 0.767635 0.212 Uiso 0.49(4) 1 calc R U P A 1
H3B3 H 0.560885 0.363763 0.763507 0.212 Uiso 0.49(4) 1 calc R U P A 1
C21B C 0.5713(19) 0.4832(5) 0.5934(16) 0.061(5) Uani 0.51(4) 1 d D U P A 2
C22B C 0.509(4) 0.4741(7) 0.678(2) 0.071(6) Uani 0.51(4) 1 d D U P A 2
H22B H 0.483226 0.493276 0.720873 0.085 Uiso 0.51(4) 1 calc R U P A 2
C23B C 0.482(4) 0.4367(8) 0.703(2) 0.081(6) Uani 0.51(4) 1 d D U P A 2
H23B H 0.432215 0.431605 0.757869 0.098 Uiso 0.51(4) 1 calc R U P A 2
C24B C 0.527(4) 0.4073(7) 0.647(2) 0.080(7) Uani 0.51(4) 1 d D U P A 2
C25B C 0.584(4) 0.4180(7) 0.561(3) 0.088(7) Uani 0.51(4) 1 d D U P A 2
H25B H 0.605895 0.399092 0.516610 0.106 Uiso 0.51(4) 1 calc R U P A 2
C26B C 0.612(3) 0.4544(6) 0.536(2) 0.068(6) Uani 0.51(4) 1 d D U P A 2
H26B H 0.658805 0.459388 0.479211 0.082 Uiso 0.51(4) 1 calc R U P A 2
C27B C 0.497(5) 0.3669(7) 0.671(3) 0.115(12) Uani 0.51(4) 1 d D U P A 2
H7B1 H 0.381605 0.361064 0.640497 0.172 Uiso 0.51(4) 1 calc R U P A 2
H7B2 H 0.528294 0.363071 0.749073 0.172 Uiso 0.51(4) 1 calc R U P A 2
H7B3 H 0.562402 0.350809 0.639126 0.172 Uiso 0.51(4) 1 calc R U P A 2
C14B C 1.2047(12) 0.5586(3) 0.8858(7) 0.052(3) Uani 1 1 d . . . . .
C15B C 1.2877(12) 0.5263(4) 0.9315(8) 0.064(3) Uani 1 1 d . . . . .
H15B H 1.333077 0.510439 0.889366 0.076 Uiso 1 1 calc R U . . .
C16B C 1.3035(13) 0.5175(4) 1.0397(7) 0.064(3) Uani 1 1 d . . . . .
H16B H 1.364082 0.496381 1.071181 0.077 Uiso 1 1 calc R U . . .
C17B C 1.2306(12) 0.5397(3) 1.1011(8) 0.059(3) Uani 1 1 d . . . . .
C18B C 1.1439(13) 0.5711(4) 1.0541(8) 0.061(3) Uani 1 1 d . . . . .
H18B H 1.093595 0.586224 1.095153 0.073 Uiso 1 1 calc R U . . .
C19B C 1.1303(14) 0.5806(4) 0.9475(8) 0.071(3) Uani 1 1 d . . . . .
H19B H 1.070686 0.601963 0.916725 0.086 Uiso 1 1 calc R U . . .
C20B C 1.2535(14) 0.5303(4) 1.2219(7) 0.094(4) Uani 1 1 d . . . . .
H0B1 H 1.147384 0.530264 1.236118 0.140 Uiso 1 1 calc R U . . .
H0B2 H 1.323800 0.548930 1.267231 0.140 Uiso 1 1 calc R U . . .
H0B3 H 1.303841 0.505896 1.238129 0.140 Uiso 1 1 calc R U . . .
Cl1C Cl 0.0913(4) 0.69685(11) 0.3691(2) 0.0914(11) Uani 1 1 d . . . . .
S1C S 0.1226(5) 0.67508(10) 0.6313(2) 0.0903(11) Uani 1 1 d . . . . .
O2C O 0.2050(10) 0.7814(3) 0.3836(5) 0.085(3) Uani 1 1 d . . . . .
O5C O 0.3551(9) 0.7489(3) 0.7308(5) 0.080(3) Uani 1 1 d . . . . .
H5C H 0.354898 0.761365 0.784996 0.120 Uiso 1 1 calc R U . . .
C2C C 0.1957(13) 0.7650(4) 0.4690(8) 0.065(3) Uani 1 1 d . . . . .
C3C C 0.1455(13) 0.7249(4) 0.4799(7) 0.062(3) Uani 1 1 d . . . . .
C4C C 0.1549(14) 0.7181(3) 0.5816(8) 0.064(3) Uani 1 1 d . . . . .
C5C C 0.2076(13) 0.7548(4) 0.6487(7) 0.062(3) Uani 1 1 d . . . . .
H5C0 H 0.120050 0.763296 0.680121 0.075 Uiso 1 1 calc R U . . .
N1C N 0.2259(11) 0.7806(3) 0.5668(7) 0.064(3) Uani 1 1 d . . . . .
C6C C 0.3001(15) 0.8182(4) 0.5973(10) 0.078(4) Uani 1 1 d . . . . .
H6C1 H 0.356022 0.825913 0.543878 0.094 Uiso 1 1 calc R U . . .
H6C2 H 0.383148 0.816415 0.668035 0.094 Uiso 1 1 calc R U . . .
C7C C 0.1769(13) 0.8477(3) 0.6035(9) 0.062(3) Uani 1 1 d . . . . .
C8C C 0.1469(17) 0.8567(4) 0.7029(9) 0.086(4) Uani 1 1 d . . . . .
H8C H 0.200524 0.843469 0.766137 0.103 Uiso 1 1 calc R U . . .
C9C C 0.0413(16) 0.8844(4) 0.7072(10) 0.088(4) Uani 1 1 d . . . . .
H9C H 0.026317 0.890111 0.775116 0.106 Uiso 1 1 calc R U . . .
C10C C -0.0481(17) 0.9053(5) 0.6168(11) 0.087(4) Uani 1 1 d . . . . .
C11C C -0.0171(17) 0.8959(5) 0.5198(12) 0.092(5) Uani 1 1 d . . . . .
H11C H -0.070528 0.909350 0.456756 0.111 Uiso 1 1 calc R U . . .
C12C C 0.0906(15) 0.8673(4) 0.5128(9) 0.076(4) Uani 1 1 d . . . . .
H12C H 0.104648 0.861205 0.444855 0.092 Uiso 1 1 calc R U . . .
C13C C -0.161(2) 0.9372(6) 0.6283(15) 0.169(8) Uani 1 1 d . . . . .
H3C1 H -0.183336 0.953205 0.564849 0.253 Uiso 1 1 calc R U . . .
H3C2 H -0.108958 0.951693 0.692726 0.253 Uiso 1 1 calc R U . . .
H3C3 H -0.264131 0.927052 0.634734 0.253 Uiso 1 1 calc R U . . .
C14C C 0.0957(16) 0.6830(3) 0.7623(8) 0.065(3) Uani 1 1 d . . . . .
C15C C -0.0637(15) 0.6870(4) 0.7727(9) 0.076(3) Uani 1 1 d . . . . .
H15C H -0.154272 0.688616 0.710479 0.092 Uiso 1 1 calc R U . . .
C16C C -0.0867(16) 0.6884(4) 0.8741(10) 0.089(4) Uani 1 1 d . . . . .
H16C H -0.193372 0.691559 0.880459 0.106 Uiso 1 1 calc R U . . .
C17C C 0.0428(17) 0.6853(3) 0.9664(9) 0.069(3) Uani 1 1 d . . . . .
C18C C 0.2009(16) 0.6816(4) 0.9577(9) 0.080(4) Uani 1 1 d . . . . .
H18C H 0.290113 0.679615 1.020651 0.096 Uiso 1 1 calc R U . . .
C19C C 0.2279(14) 0.6809(4) 0.8551(9) 0.074(4) Uani 1 1 d . . . . .
H19C H 0.335373 0.679044 0.849213 0.089 Uiso 1 1 calc R U . . .
C20C C 0.0113(16) 0.6827(4) 1.0797(8) 0.085(4) Uani 1 1 d . . . . .
H0C1 H 0.022086 0.656979 1.104175 0.128 Uiso 1 1 calc R U . . .
H0C2 H -0.098770 0.691547 1.074222 0.128 Uiso 1 1 calc R U . . .
H0C3 H 0.090846 0.698034 1.131294 0.128 Uiso 1 1 calc R U . . .
Cl1D Cl 0.6359(4) 0.75457(14) -0.0253(2) 0.1072(13) Uani 1 1 d . . . . .
S1D S 0.7009(4) 0.74037(11) 0.24377(19) 0.0783(10) Uani 1 1 d . . . . .
O2D O 0.2646(9) 0.7825(3) -0.1040(5) 0.084(3) Uani 1 1 d . . . . .
C2D C 0.3304(13) 0.7766(3) -0.0058(8) 0.063(3) Uani 1 1 d . . . . .
C3D C 0.5017(13) 0.7629(3) 0.0486(7) 0.062(3) Uani 1 1 d . . . . .
C4D C 0.5241(11) 0.7587(3) 0.1536(7) 0.057(3) Uani 1 1 d D . . . .
C5D C 0.3662(13) 0.7699(3) 0.1809(7) 0.056(3) Uani 1 1 d D . . . .
H5D1 H 0.387167 0.791572 0.230771 0.068 Uiso 0.727(10) 1 calc R U P B 1
H5D2 H 0.319584 0.747953 0.208364 0.068 Uiso 0.273(10) 1 calc R U P B 2
N1D N 0.2584(9) 0.7808(3) 0.0739(6) 0.063(3) Uani 1 1 d D . . . .
O51D O 0.3064(12) 0.7407(3) 0.2260(7) 0.065(3) Uani 0.727(10) 1 d D . P B 1
H51D H 0.241383 0.748564 0.258191 0.098 Uiso 0.727(10) 1 calc R U P B 1
O52D O 0.395(2) 0.7971(4) 0.2539(14) 0.070(7) Uani 0.273(10) 1 d D . P B 2
H52D H 0.320175 0.797457 0.283863 0.106 Uiso 0.273(10) 1 calc R U P B 2
C6D C 0.0813(11) 0.7888(3) 0.0572(7) 0.068(3) Uani 1 1 d D U . . .
H6D1 H 0.037570 0.771785 0.101933 0.081 Uiso 0.62(3) 1 calc R U P C 1
H6D2 H 0.020625 0.784486 -0.019057 0.081 Uiso 0.62(3) 1 calc R U P C 1
H6D3 H 0.036670 0.771497 0.100729 0.081 Uiso 0.38(3) 1 calc R U P C 2
H6D4 H 0.020719 0.785156 -0.019390 0.081 Uiso 0.38(3) 1 calc R U P C 2
C7D C 0.058(2) 0.8282(8) 0.0871(18) 0.058(5) Uani 0.62(3) 1 d D U P C 1
C8D C -0.008(3) 0.8386(8) 0.169(2) 0.068(6) Uani 0.62(3) 1 d D U P C 1
H8D H -0.041983 0.819767 0.209141 0.082 Uiso 0.62(3) 1 calc R U P C 1
C9D C -0.028(4) 0.8761(7) 0.195(2) 0.077(6) Uani 0.62(3) 1 d D U P C 1
H9D H -0.070008 0.882109 0.253218 0.093 Uiso 0.62(3) 1 calc R U P C 1
C10D C 0.016(4) 0.9045(7) 0.134(2) 0.075(6) Uani 0.62(3) 1 d D U P C 1
C11D C 0.080(3) 0.8930(6) 0.051(2) 0.078(5) Uani 0.62(3) 1 d D U P C 1
H11D H 0.111276 0.911445 0.009133 0.094 Uiso 0.62(3) 1 calc R U P C 1
C12D C 0.102(3) 0.8560(6) 0.0273(19) 0.075(5) Uani 0.62(3) 1 d D U P C 1
H12D H 0.145672 0.849941 -0.029760 0.090 Uiso 0.62(3) 1 calc R U P C 1
C13D C 0.007(4) 0.9450(6) 0.164(2) 0.118(8) Uani 0.62(3) 1 d D U P C 1
H3D1 H -0.053790 0.947212 0.216835 0.176 Uiso 0.62(3) 1 calc R U P C 1
H3D2 H -0.047929 0.959112 0.099326 0.176 Uiso 0.62(3) 1 calc R U P C 1
H3D3 H 0.117429 0.954675 0.194453 0.176 Uiso 0.62(3) 1 calc R U P C 1
C21D C 0.059(5) 0.8307(18) 0.092(3) 0.060(7) Uani 0.38(3) 1 d . U P C 2
C22D C -0.048(6) 0.8337(17) 0.157(4) 0.067(7) Uani 0.38(3) 1 d . U P C 2
H22D H -0.100633 0.812756 0.175626 0.080 Uiso 0.38(3) 1 calc R U P C 2
C23D C -0.071(6) 0.8684(15) 0.189(4) 0.071(7) Uani 0.38(3) 1 d . U P C 2
H23D H -0.140953 0.870460 0.234119 0.085 Uiso 0.38(3) 1 calc R U P C 2
C24D C -0.009(6) 0.8999(17) 0.166(3) 0.074(7) Uani 0.38(3) 1 d . U P C 2
C25D C 0.103(5) 0.9001(13) 0.106(4) 0.079(7) Uani 0.38(3) 1 d . U P C 2
H25D H 0.158004 0.921847 0.095066 0.095 Uiso 0.38(3) 1 calc R U P C 2
C26D C 0.128(5) 0.8649(13) 0.064(3) 0.070(7) Uani 0.38(3) 1 d . U P C 2
H26D H 0.191603 0.863656 0.015626 0.084 Uiso 0.38(3) 1 calc R U P C 2
C27D C -0.035(5) 0.9407(14) 0.211(4) 0.109(11) Uani 0.38(3) 1 d . U P C 2
H7D1 H -0.150904 0.944523 0.202905 0.163 Uiso 0.38(3) 1 calc R U P C 2
H7D2 H 0.003409 0.959539 0.169752 0.163 Uiso 0.38(3) 1 calc R U P C 2
H7D3 H 0.026512 0.942480 0.286864 0.163 Uiso 0.38(3) 1 calc R U P C 2
C14D C 0.6945(13) 0.7546(4) 0.3753(7) 0.060(3) Uani 1 1 d . . . . .
C15D C 0.7756(13) 0.7860(4) 0.4223(8) 0.066(3) Uani 1 1 d . . . . .
H15D H 0.826922 0.801199 0.382104 0.079 Uiso 1 1 calc R U . . .
C16D C 0.7840(13) 0.7959(4) 0.5281(8) 0.068(3) Uani 1 1 d . . . . .
H16D H 0.835232 0.818486 0.556051 0.082 Uiso 1 1 calc R U . . .
C17D C 0.7190(13) 0.7736(4) 0.5938(7) 0.060(3) Uani 1 1 d . . . . .
C18D C 0.6346(14) 0.7421(4) 0.5448(8) 0.079(4) Uani 1 1 d . . . . .
H18D H 0.584085 0.726801 0.585230 0.095 Uiso 1 1 calc R U . . .
C19D C 0.6220(13) 0.7323(3) 0.4373(8) 0.063(3) Uani 1 1 d . . . . .
H19D H 0.564570 0.710589 0.406987 0.075 Uiso 1 1 calc R U . . .
C20D C 0.7412(13) 0.7832(4) 0.7104(7) 0.079(4) Uani 1 1 d . . . . .
H0D1 H 0.853102 0.777638 0.752487 0.118 Uiso 1 1 calc R U . . .
H0D2 H 0.665356 0.768675 0.737770 0.118 Uiso 1 1 calc R U . . .
H0D3 H 0.719669 0.809601 0.716536 0.118 Uiso 1 1 calc R U . . .

loop_
_atom_site_aniso_label
_atom_site_aniso_U_11
_atom_site_aniso_U_22
_atom_site_aniso_U_33
_atom_site_aniso_U_23
_atom_site_aniso_U_13
_atom_site_aniso_U_12
Cl1A 0.126(3) 0.086(2) 0.0539(14) 0.0094(14) 0.0260(15) 0.000(2)
S1A 0.140(3) 0.065(2) 0.0697(16) -0.0042(15) 0.0523(18) -0.005(2)
O2A 0.106(6) 0.088(6) 0.053(4) -0.015(4) 0.032(4) -0.024(5)
O5A 0.065(5) 0.106(7) 0.054(3) -0.007(4) 0.013(3) -0.001(4)
C2A 0.059(7) 0.084(10) 0.053(6) -0.009(6) 0.023(5) -0.017(7)
C3A 0.064(7) 0.059(8) 0.051(5) 0.006(5) 0.018(5) -0.014(6)
C4A 0.056(6) 0.064(8) 0.048(5) -0.008(5) 0.025(4) -0.013(6)
C5A 0.058(6) 0.071(8) 0.040(5) -0.015(5) 0.019(4) -0.005(6)
N1A 0.071(6) 0.070(7) 0.047(4) -0.001(4) 0.028(4) 0.003(5)
C6A 0.070(8) 0.086(10) 0.080(7) 0.007(7) 0.035(6) 0.012(8)
C7A 0.062(7) 0.065(9) 0.056(6) -0.004(6) 0.014(5) 0.010(6)
C8A 0.063(7) 0.073(9) 0.067(6) -0.010(6) 0.021(5) -0.002(6)
C9A 0.097(10) 0.095(11) 0.075(7) 0.006(7) 0.027(7) -0.004(9)
C10A 0.071(9) 0.059(9) 0.113(10) 0.013(8) 0.007(7) -0.007(7)
C11A 0.093(10) 0.080(11) 0.078(8) -0.015(7) 0.008(8) 0.003(9)
C12A 0.080(9) 0.078(10) 0.071(7) -0.002(7) 0.025(6) 0.002(8)
C13A 0.129(12) 0.085(11) 0.162(13) 0.024(10) 0.034(10) -0.014(9)
C14A 0.064(7) 0.063(8) 0.065(6) -0.009(5) 0.027(6) -0.005(6)
C15A 0.079(9) 0.079(10) 0.058(6) 0.011(6) 0.013(6) -0.014(7)
C16A 0.057(7) 0.075(9) 0.077(7) 0.000(6) 0.030(6) -0.008(6)
C17A 0.077(8) 0.054(8) 0.064(6) -0.001(5) 0.032(6) 0.009(6)
C18A 0.082(8) 0.078(9) 0.052(5) -0.016(5) 0.021(5) 0.011(6)
C19A 0.059(7) 0.091(10) 0.077(6) -0.014(7) 0.020(6) 0.008(7)
C20A 0.165(13) 0.088(11) 0.084(7) 0.009(7) 0.074(8) 0.034(10)
Cl1B 0.0726(18) 0.154(3) 0.0617(15) -0.0010(18) 0.0342(13) -0.016(2)
S1B 0.0694(18) 0.103(3) 0.0514(14) 0.0014(15) 0.0134(13) -0.0271(18)
O2B 0.086(5) 0.112(7) 0.043(4) -0.005(4) -0.002(3) -0.028(5)
O5B 0.077(5) 0.099(7) 0.062(4) 0.000(4) 0.029(4) 0.013(5)
C2B 0.065(7) 0.087(9) 0.045(5) -0.006(5) 0.016(5) -0.002(6)
C3B 0.062(6) 0.073(8) 0.046(5) -0.004(5) 0.021(5) -0.005(6)
C4B 0.055(6) 0.058(7) 0.035(4) 0.004(4) 0.016(4) -0.004(5)
C5B 0.057(6) 0.067(8) 0.038(5) 0.001(5) 0.008(4) -0.008(6)
N1B 0.057(5) 0.095(8) 0.041(4) 0.002(4) 0.008(4) -0.019(5)
C6B 0.062(7) 0.081(8) 0.070(6) 0.018(6) 0.009(5) -0.011(6)
C7B 0.051(10) 0.078(11) 0.057(9) -0.010(9) 0.017(9) -0.002(9)
C8B 0.064(12) 0.073(11) 0.066(10) -0.011(9) 0.031(9) -0.001(10)
C9B 0.079(12) 0.077(12) 0.084(10) -0.009(9) 0.027(10) 0.001(10)
C10B 0.093(11) 0.076(12) 0.083(12) -0.012(11) 0.030(10) 0.005(11)
C11B 0.103(11) 0.082(11) 0.089(13) -0.020(11) 0.026(11) 0.009(10)
C12B 0.078(11) 0.100(12) 0.079(12) -0.009(11) 0.032(10) -0.005(10)
C13B 0.16(3) 0.079(19) 0.16(3) -0.015(18) 0.00(2) 0.005(17)
C21B 0.049(9) 0.076(10) 0.057(9) -0.011(9) 0.013(8) -0.002(9)
C22B 0.076(12) 0.069(11) 0.069(10) -0.015(9) 0.023(10) -0.004(10)
C23B 0.096(12) 0.084(13) 0.074(9) 0.003(10) 0.040(10) -0.017(11)
C24B 0.087(12) 0.073(12) 0.085(13) -0.016(10) 0.031(11) -0.004(10)
C25B 0.103(11) 0.081(12) 0.083(13) -0.022(12) 0.030(11) 0.000(11)
C26B 0.073(10) 0.084(11) 0.059(11) -0.019(10) 0.038(9) -0.004(10)
C27B 0.14(2) 0.068(19) 0.14(2) 0.011(17) 0.036(18) -0.023(17)
C14B 0.055(6) 0.054(7) 0.043(5) -0.010(5) 0.007(4) -0.010(5)
C15B 0.063(7) 0.070(9) 0.059(6) -0.008(6) 0.020(5) 0.008(6)
C16B 0.062(6) 0.071(8) 0.054(5) 0.015(5) 0.008(5) 0.000(6)
C17B 0.044(6) 0.072(9) 0.060(6) -0.006(6) 0.013(5) -0.006(6)
C18B 0.061(6) 0.065(8) 0.060(6) -0.016(5) 0.021(5) -0.011(6)
C19B 0.074(8) 0.070(9) 0.061(6) -0.006(6) 0.004(5) 0.011(7)
C20B 0.085(8) 0.146(13) 0.053(6) 0.015(7) 0.024(6) -0.018(8)
Cl1C 0.106(2) 0.107(3) 0.0628(15) -0.0186(15) 0.0260(15) 0.022(2)
S1C 0.124(3) 0.079(3) 0.0802(18) -0.0077(18) 0.0495(18) -0.001(2)
O2C 0.092(5) 0.109(7) 0.067(4) 0.029(4) 0.043(4) 0.021(5)
O5C 0.071(5) 0.119(8) 0.046(3) -0.004(4) 0.012(3) 0.000(5)
C2C 0.061(7) 0.089(10) 0.047(6) 0.000(6) 0.020(5) 0.025(7)
C3C 0.060(7) 0.080(9) 0.049(6) -0.011(5) 0.019(5) 0.009(6)
C4C 0.065(7) 0.073(9) 0.056(6) -0.006(6) 0.019(5) 0.008(6)
C5C 0.057(6) 0.082(9) 0.049(5) -0.010(5) 0.017(5) 0.008(6)
N1C 0.070(6) 0.064(7) 0.061(5) 0.003(5) 0.023(4) 0.006(5)
C6C 0.061(8) 0.080(10) 0.095(8) 0.018(7) 0.026(6) 0.005(7)
C7C 0.054(7) 0.057(8) 0.074(7) 0.004(6) 0.018(6) -0.006(6)
C8C 0.106(10) 0.085(10) 0.055(6) -0.010(7) 0.006(6) -0.010(9)
C9C 0.084(10) 0.096(12) 0.085(8) -0.037(8) 0.026(7) 0.004(9)
C10C 0.081(9) 0.084(10) 0.089(8) -0.012(8) 0.013(7) -0.005(7)
C11C 0.076(9) 0.091(12) 0.102(10) 0.023(8) 0.013(8) 0.005(8)
C12C 0.079(9) 0.087(11) 0.062(6) 0.012(7) 0.020(6) -0.004(8)
C13C 0.114(13) 0.157(18) 0.218(18) -0.045(14) 0.020(12) 0.070(12)
C14C 0.082(9) 0.059(8) 0.059(6) 0.002(5) 0.027(6) 0.006(6)
C15C 0.054(7) 0.087(10) 0.084(7) -0.001(7) 0.014(6) 0.000(7)
C16C 0.076(9) 0.103(11) 0.093(8) -0.020(8) 0.033(7) -0.008(8)
C17C 0.092(9) 0.058(8) 0.064(6) 0.001(5) 0.032(6) -0.012(7)
C18C 0.072(8) 0.089(10) 0.068(7) 0.011(6) 0.003(6) -0.005(7)
C19C 0.058(7) 0.087(10) 0.082(7) 0.027(7) 0.028(6) 0.012(6)
C20C 0.113(10) 0.077(10) 0.073(6) 0.001(6) 0.038(7) -0.006(8)
Cl1D 0.084(2) 0.185(4) 0.0600(15) -0.003(2) 0.0327(15) 0.037(2)
S1D 0.0747(19) 0.103(3) 0.0515(14) -0.0053(15) 0.0092(13) 0.0338(18)
O2D 0.083(5) 0.123(7) 0.048(4) 0.009(4) 0.019(3) 0.024(5)
C2D 0.063(6) 0.073(8) 0.051(5) -0.004(5) 0.013(5) 0.021(6)
C3D 0.054(6) 0.091(9) 0.039(5) -0.006(5) 0.009(4) 0.020(6)
C4D 0.046(6) 0.069(8) 0.050(5) -0.004(5) 0.004(4) 0.011(5)
C5D 0.061(6) 0.066(8) 0.045(5) -0.018(5) 0.020(5) -0.005(6)
N1D 0.049(5) 0.091(7) 0.051(4) 0.005(4) 0.017(4) 0.020(5)
O51D 0.070(7) 0.083(8) 0.051(5) -0.002(5) 0.030(4) -0.012(6)
O52D 0.080(13) 0.055(12) 0.085(14) -0.014(10) 0.039(10) 0.006(9)
C6D 0.051(6) 0.087(8) 0.064(6) 0.001(6) 0.015(5) 0.004(6)
C7D 0.056(8) 0.069(9) 0.048(8) 0.001(8) 0.011(7) 0.008(8)
C8D 0.072(12) 0.067(11) 0.072(9) 0.017(9) 0.031(9) 0.006(10)
C9D 0.081(12) 0.077(12) 0.082(9) -0.004(9) 0.036(9) 0.007(11)
C10D 0.072(11) 0.066(10) 0.090(11) 0.006(9) 0.025(10) 0.016(9)
C11D 0.083(10) 0.069(10) 0.092(12) 0.005(10) 0.041(9) 0.004(9)
C12D 0.084(10) 0.078(11) 0.067(10) -0.005(9) 0.027(9) 0.002(9)
C13D 0.134(17) 0.081(16) 0.157(19) 0.007(15) 0.072(15) 0.024(14)
C21D 0.059(11) 0.071(11) 0.053(11) 0.003(10) 0.020(10) 0.009(11)
C22D 0.070(14) 0.065(12) 0.068(11) 0.005(11) 0.024(11) 0.003(12)
C23D 0.067(14) 0.068(13) 0.086(11) 0.010(11) 0.036(11) 0.004(12)
C24D 0.071(12) 0.066(13) 0.091(13) 0.002(12) 0.033(11) 0.009(12)
C25D 0.082(12) 0.067(12) 0.090(13) -0.001(11) 0.029(12) -0.011(11)
C26D 0.061(12) 0.083(14) 0.072(13) 0.004(12) 0.027(11) -0.004(12)
C27D 0.11(2) 0.07(2) 0.17(3) -0.01(2) 0.086(19) 0.024(17)
C14D 0.054(6) 0.075(9) 0.045(5) -0.004(5) 0.006(5) 0.010(6)
C15D 0.063(7) 0.082(10) 0.054(6) 0.006(6) 0.021(5) 0.004(7)
C16D 0.063(6) 0.067(8) 0.073(7) 0.000(6) 0.017(5) -0.008(6)
C17D 0.059(6) 0.079(9) 0.040(5) -0.007(5) 0.012(5) 0.011(6)
C18D 0.083(8) 0.100(10) 0.045(5) 0.019(6) 0.005(5) -0.023(8)
C19D 0.071(7) 0.051(7) 0.057(6) 0.004(5) 0.003(5) 0.000(6)
C20D 0.071(7) 0.107(11) 0.059(6) -0.013(6) 0.020(5) 0.005(7)

loop_
_atom_type_symbol
_atom_type_description
_atom_type_scat_dispersion_real
_atom_type_scat_dispersion_imag
_atom_type_scat_source
C C 0.0033 0.0016 'International Tables Vol C Tables 4.2.6.8 and 6.1.1.4'
H H 0.0000 0.0000 'International Tables Vol C Tables 4.2.6.8 and 6.1.1.4'
N N 0.0061 0.0033 'International Tables Vol C Tables 4.2.6.8 and 6.1.1.4'
O O 0.0106 0.0060 'International Tables Vol C Tables 4.2.6.8 and 6.1.1.4'
S S 0.1246 0.1234 'International Tables Vol C Tables 4.2.6.8 and 6.1.1.4'
Cl Cl 0.1484 0.1585 'International Tables Vol C Tables 4.2.6.8 and 6.1.1.4'

loop_
_geom_angle_atom_site_label_1
_geom_angle_atom_site_label_2
_geom_angle_atom_site_label_3
_geom_angle
C4A S1A C14A 104.7(5)
C5A O5A H5A 109.5
O2A C2A N1A 126.5(13)
O2A C2A C3A 127.2(11)
N1A C2A C3A 106.3(10)
C4A C3A C2A 112.7(10)
C4A C3A Cl1A 124.8(10)
C2A C3A Cl1A 122.5(8)
C3A C4A C5A 107.6(10)
C3A C4A S1A 126.0(9)
C5A C4A S1A 125.8(6)
O5A C5A C4A 113.1(9)
O5A C5A N1A 109.7(8)
C4A C5A N1A 102.7(7)
O5A C5A H5A0 110.4
C4A C5A H5A0 110.4
N1A C5A H5A0 110.4
C2A N1A C6A 124.8(10)
C2A N1A C5A 110.6(10)
C6A N1A C5A 123.9(8)
N1A C6A C7A 115.4(10)
N1A C6A H6A1 108.4
C7A C6A H6A1 108.4
N1A C6A H6A2 108.4
C7A C6A H6A2 108.4
H6A1 C6A H6A2 107.5
C8A C7A C12A 119.0(12)
C8A C7A C6A 120.6(10)
C12A C7A C6A 120.4(11)
C7A C8A C9A 120.4(11)
C7A C8A H8A 119.8
C9A C8A H8A 119.8
C10A C9A C8A 118.3(12)
C10A C9A H9A 120.9
C8A C9A H9A 120.9
C9A C10A C11A 120.9(13)
C9A C10A C13A 119.9(14)
C11A C10A C13A 119.2(13)
C12A C11A C10A 120.0(12)
C12A C11A H11A 120.0
C10A C11A H11A 120.0
C11A C12A C7A 121.2(12)
C11A C12A H12A 119.4
C7A C12A H12A 119.4
C10A C13A H3A1 109.5
C10A C13A H3A2 109.5
H3A1 C13A H3A2 109.5
C10A C13A H3A3 109.5
H3A1 C13A H3A3 109.5
H3A2 C13A H3A3 109.5
C15A C14A C19A 117.7(10)
C15A C14A S1A 118.8(8)
C19A C14A S1A 122.7(9)
C14A C15A C16A 121.4(9)
C14A C15A H15A 119.3
C16A C15A H15A 119.3
C15A C16A C17A 121.2(10)
C15A C16A H16A 119.4
C17A C16A H16A 119.4
C18A C17A C16A 116.7(9)
C18A C17A C20A 120.5(10)
C16A C17A C20A 122.8(11)
C19A C18A C17A 121.7(9)
C19A C18A H18A 119.1
C17A C18A H18A 119.1
C18A C19A C14A 121.1(11)
C18A C19A H19A 119.5
C14A C19A H19A 119.5
C17A C20A H0A1 109.5
C17A C20A H0A2 109.5
H0A1 C20A H0A2 109.5
C17A C20A H0A3 109.5
H0A1 C20A H0A3 109.5
H0A2 C20A H0A3 109.5
C4B S1B C14B 104.9(4)
C5B O5B H5B 109.5
O2B C2B N1B 127.4(10)
O2B C2B C3B 126.9(10)
N1B C2B C3B 105.7(8)
C4B C3B C2B 112.1(9)
C4B C3B Cl1B 126.8(8)
C2B C3B Cl1B 121.1(7)
C3B C4B C5B 107.7(8)
C3B C4B S1B 125.6(8)
C5B C4B S1B 126.4(6)
O5B C5B N1B 108.9(8)
O5B C5B C4B 112.8(9)
N1B C5B C4B 102.2(7)
O5B C5B H5B0 110.9
N1B C5B H5B0 110.9
C4B C5B H5B0 110.9
C2B N1B C6B 123.6(8)
C2B N1B C5B 112.3(9)
C6B N1B C5B 124.0(8)
N1B C6B C21B 116.0(9)
N1B C6B C7B 117.8(10)
N1B C6B H6B1 107.9
C7B C6B H6B1 107.9
N1B C6B H6B2 107.9
C7B C6B H6B2 107.9
H6B1 C6B H6B2 107.2
N1B C6B H6B3 108.3
C21B C6B H6B3 108.3
N1B C6B H6B4 108.3
C21B C6B H6B4 108.3
H6B3 C6B H6B4 107.4
C12B C7B C8B 117(2)
C12B C7B C6B 123(2)
C8B C7B C6B 120(2)
C7B C8B C9B 122(2)
C7B C8B H8B 118.9
C9B C8B H8B 118.9
C8B C9B C10B 121(2)
C8B C9B H9B 119.7
C10B C9B H9B 119.7
C11B C10B C9B 116(2)
C11B C10B C13B 123(2)
C9B C10B C13B 120(2)
C10B C11B C12B 122(2)
C10B C11B H11B 118.8
C12B C11B H11B 118.8
C7B C12B C11B 121(2)
C7B C12B H12B 119.5
C11B C12B H12B 119.5
C10B C13B H3B1 109.5
C10B C13B H3B2 109.5
H3B1 C13B H3B2 109.5
C10B C13B H3B3 109.5
H3B1 C13B H3B3 109.5
H3B2 C13B H3B3 109.5
C26B C21B C22B 117.5(18)
C26B C21B C6B 119.1(19)
C22B C21B C6B 123.3(19)
C21B C22B C23B 122(2)
C21B C22B H22B 119.2
C23B C22B H22B 119.2
C24B C23B C22B 122(2)
C24B C23B H23B 119.2
C22B C23B H23B 119.2
C25B C24B C23B 114.3(19)
C25B C24B C27B 123(2)
C23B C24B C27B 122(2)
C26B C25B C24B 125(2)
C26B C25B H25B 117.4
C24B C25B H25B 117.4
C21B C26B C25B 119.7(19)
C21B C26B H26B 120.1
C25B C26B H26B 120.1
C24B C27B H7B1 109.5
C24B C27B H7B2 109.5
H7B1 C27B H7B2 109.5
C24B C27B H7B3 109.5
H7B1 C27B H7B3 109.5
H7B2 C27B H7B3 109.5
C15B C14B C19B 119.2(9)
C15B C14B S1B 118.7(8)
C19B C14B S1B 121.8(9)
C14B C15B C16B 120.0(11)
C14B C15B H15B 120.0
C16B C15B H15B 120.0
C17B C16B C15B 120.6(11)
C17B C16B H16B 119.7
C15B C16B H16B 119.7
C16B C17B C18B 119.1(9)
C16B C17B C20B 120.0(10)
C18B C17B C20B 120.9(11)
C19B C18B C17B 121.0(11)
C19B C18B H18B 119.5
C17B C18B H18B 119.5
C18B C19B C14B 120.1(11)
C18B C19B H19B 120.0
C14B C19B H19B 120.0
C17B C20B H0B1 109.5
C17B C20B H0B2 109.5
H0B1 C20B H0B2 109.5
C17B C20B H0B3 109.5
H0B1 C20B H0B3 109.5
H0B2 C20B H0B3 109.5
C4C S1C C14C 106.6(5)
C5C O5C H5C 109.5
O2C C2C N1C 125.5(13)
O2C C2C C3C 127.5(10)
N1C C2C C3C 107.1(10)
C4C C3C C2C 109.2(10)
C4C C3C Cl1C 130.8(11)
C2C C3C Cl1C 119.9(8)
C3C C4C C5C 108.7(11)
C3C C4C S1C 124.5(10)
C5C C4C S1C 126.8(7)
O5C C5C N1C 112.8(9)
O5C C5C C4C 109.8(9)
N1C C5C C4C 102.1(7)
O5C C5C H5C0 110.6
N1C C5C H5C0 110.6
C4C C5C H5C0 110.6
C2C N1C C5C 112.8(11)
C2C N1C C6C 125.5(11)
C5C N1C C6C 120.8(9)
N1C C6C C7C 113.6(10)
N1C C6C H6C1 108.8
C7C C6C H6C1 108.8
N1C C6C H6C2 108.8
C7C C6C H6C2 108.8
H6C1 C6C H6C2 107.7
C12C C7C C8C 117.4(12)
C12C C7C C6C 121.4(11)
C8C C7C C6C 121.2(11)
C9C C8C C7C 120.1(12)
C9C C8C H8C 120.0
C7C C8C H8C 120.0
C8C C9C C10C 124.3(13)
C8C C9C H9C 117.8
C10C C9C H9C 117.8
C11C C10C C9C 114.7(14)
C11C C10C C13C 123.7(14)
C9C C10C C13C 121.5(14)
C10C C11C C12C 122.2(13)
C10C C11C H11C 118.9
C12C C11C H11C 118.9
C7C C12C C11C 121.2(12)
C7C C12C H12C 119.4
C11C C12C H12C 119.4
C10C C13C H3C1 109.5
C10C C13C H3C2 109.5
H3C1 C13C H3C2 109.5
C10C C13C H3C3 109.5
H3C1 C13C H3C3 109.5
H3C2 C13C H3C3 109.5
C19C C14C C15C 119.3(10)
C19C C14C S1C 120.8(10)
C15C C14C S1C 119.5(9)
C16C C15C C14C 119.8(10)
C16C C15C H15C 120.1
C14C C15C H15C 120.1
C17C C16C C15C 121.4(12)
C17C C16C H16C 119.3
C15C C16C H16C 119.3
C16C C17C C18C 119.6(11)
C16C C17C C20C 120.2(12)
C18C C17C C20C 120.0(10)
C17C C18C C19C 120.1(10)
C17C C18C H18C 120.0
C19C C18C H18C 120.0
C14C C19C C18C 119.8(11)
C14C C19C H19C 120.1
C18C C19C H19C 120.1
C17C C20C H0C1 109.5
C17C C20C H0C2 109.5
H0C1 C20C H0C2 109.5
C17C C20C H0C3 109.5
H0C1 C20C H0C3 109.5
H0C2 C20C H0C3 109.5
C4D S1D C14D 105.6(5)
O2D C2D N1D 125.8(10)
O2D C2D C3D 128.4(10)
N1D C2D C3D 105.8(8)
C4D C3D C2D 110.5(9)
C4D C3D Cl1D 128.9(8)
C2D C3D Cl1D 120.6(7)
C3D C4D C5D 109.0(8)
C3D C4D S1D 124.7(9)
C5D C4D S1D 126.2(7)
O52D C5D N1D 113.9(12)
O51D C5D N1D 113.2(9)
O52D C5D C4D 111.1(10)
O51D C5D C4D 110.7(10)
N1D C5D C4D 101.9(7)
O51D C5D H5D1 110.2
N1D C5D H5D1 110.2
C4D C5D H5D1 110.2
O52D C5D H5D2 109.9
N1D C5D H5D2 109.9
C4D C5D H5D2 109.9
C2D N1D C5D 112.7(8)
C2D N1D C6D 125.1(8)
C5D N1D C6D 121.3(8)
C5D O51D H51D 109.5
C5D O52D H52D 109.5
N1D C6D C7D 110.4(10)
N1D C6D C21D 109.5(18)
N1D C6D H6D1 109.6
C7D C6D H6D1 109.6
N1D C6D H6D2 109.6
C7D C6D H6D2 109.6
H6D1 C6D H6D2 108.1
N1D C6D H6D3 109.8
C21D C6D H6D3 109.8
N1D C6D H6D4 109.8
C21D C6D H6D4 109.8
H6D3 C6D H6D4 108.2
C12D C7D C8D 118(2)
C12D C7D C6D 118(2)
C8D C7D C6D 124(2)
C7D C8D C9D 123(2)
C7D C8D H8D 118.6
C9D C8D H8D 118.6
C10D C9D C8D 119(2)
C10D C9D H9D 120.3
C8D C9D H9D 120.3
C11D C10D C9D 116.2(19)
C11D C10D C13D 122.6(18)
C9D C10D C13D 121.0(18)
C12D C11D C10D 124.0(18)
C12D C11D H11D 118.0
C10D C11D H11D 118.0
C7D C12D C11D 119.7(19)
C7D C12D H12D 120.1
C11D C12D H12D 120.1
C10D C13D H3D1 109.5
C10D C13D H3D2 109.5
H3D1 C13D H3D2 109.5
C10D C13D H3D3 109.5
H3D1 C13D H3D3 109.5
H3D2 C13D H3D3 109.5
C22D C21D C26D 117(5)
C22D C21D C6D 113(5)
C26D C21D C6D 130(5)
C23D C22D C21D 116(5)
C23D C22D H22D 122.2
C21D C22D H22D 122.2
C24D C23D C22D 128(5)
C24D C23D H23D 116.1
C22D C23D H23D 116.1
C23D C24D C25D 121(5)
C23D C24D C27D 126(4)
C25D C24D C27D 112(5)
C24D C25D C26D 114(4)
C24D C25D H25D 123.0
C26D C25D H25D 123.0
C25D C26D C21D 123(4)
C25D C26D H26D 118.4
C21D C26D H26D 118.4
C24D C27D H7D1 109.5
C24D C27D H7D2 109.5
H7D1 C27D H7D2 109.5
C24D C27D H7D3 109.5
H7D1 C27D H7D3 109.5
H7D2 C27D H7D3 109.5
C15D C14D C19D 118.1(9)
C15D C14D S1D 120.4(10)
C19D C14D S1D 121.2(10)
C14D C15D C16D 121.5(12)
C14D C15D H15D 119.3
C16D C15D H15D 119.3
C15D C16D C17D 122.1(11)
C15D C16D H16D 118.9
C17D C16D H16D 118.9
C16D C17D C18D 115.8(9)
C16D C17D C20D 121.3(11)
C18D C17D C20D 122.9(11)
C17D C18D C19D 122.5(11)
C17D C18D H18D 118.8
C19D C18D H18D 118.8
C14D C19D C18D 119.9(11)
C14D C19D H19D 120.0
C18D C19D H19D 120.0
C17D C20D H0D1 109.5
C17D C20D H0D2 109.5
H0D1 C20D H0D2 109.5
C17D C20D H0D3 109.5
H0D1 C20D H0D3 109.5
H0D2 C20D H0D3 109.5

loop_
_geom_bond_atom_site_label_1
_geom_bond_atom_site_label_2
_geom_bond_distance
Cl1A C3A 1.734(10)
S1A C4A 1.738(12)
S1A C14A 1.760(11)
O2A C2A 1.211(12)
O5A C5A 1.384(10)
O5A H5A 0.8200
C2A N1A 1.354(13)
C2A C3A 1.418(16)
C3A C4A 1.335(13)
C4A C5A 1.479(15)
C5A N1A 1.483(13)
C5A H5A0 0.9800
N1A C6A 1.417(14)
C6A C7A 1.539(16)
C6A H6A1 0.9700
C6A H6A2 0.9700
C7A C8A 1.348(14)
C7A C12A 1.370(14)
C8A C9A 1.429(16)
C8A H8A 0.9300
C9A C10A 1.338(16)
C9A H9A 0.9300
C10A C11A 1.374(17)
C10A C13A 1.51(2)
C11A C12A 1.349(17)
C11A H11A 0.9300
C12A H12A 0.9300
C13A H3A1 0.9600
C13A H3A2 0.9600
C13A H3A3 0.9600
C14A C15A 1.352(14)
C14A C19A 1.393(13)
C15A C16A 1.378(13)
C15A H15A 0.9300
C16A C17A 1.390(13)
C16A H16A 0.9300
C17A C18A 1.374(14)
C17A C20A 1.486(13)
C18A C19A 1.358(14)
C18A H18A 0.9300
C19A H19A 0.9300
C20A H0A1 0.9600
C20A H0A2 0.9600
C20A H0A3 0.9600
Cl1B C3B 1.709(11)
S1B C4B 1.710(9)
S1B C14B 1.774(10)
O2B C2B 1.234(10)
O5B C5B 1.376(12)
O5B H5B 0.8200
C2B N1B 1.340(13)
C2B C3B 1.450(14)
C3B C4B 1.330(12)
C4B C5B 1.504(13)
C5B N1B 1.468(11)
C5B H5B0 0.9800
N1B C6B 1.433(12)
C6B C21B 1.472(19)
C6B C7B 1.48(2)
C6B H6B1 0.9700
C6B H6B2 0.9700
C6B H6B3 0.9700
C6B H6B4 0.9700
C7B C12B 1.36(2)
C7B C8B 1.38(2)
C8B C9B 1.38(2)
C8B H8B 0.9300
C9B C10B 1.39(2)
C9B H9B 0.9300
C10B C11B 1.37(2)
C10B C13B 1.50(2)
C11B C12B 1.38(2)
C11B H11B 0.9300
C12B H12B 0.9300
C13B H3B1 0.9600
C13B H3B2 0.9600
C13B H3B3 0.9600
C21B C26B 1.36(2)
C21B C22B 1.37(2)
C22B C23B 1.39(2)
C22B H22B 0.9300
C23B C24B 1.37(2)
C23B H23B 0.9300
C24B C25B 1.37(2)
C24B C27B 1.50(2)
C25B C26B 1.365(19)
C25B H25B 0.9300
C26B H26B 0.9300
C27B H7B1 0.9600
C27B H7B2 0.9600
C27B H7B3 0.9600
C14B C15B 1.379(15)
C14B C19B 1.379(14)
C15B C16B 1.380(13)
C15B H15B 0.9300
C16B C17B 1.371(15)
C16B H16B 0.9300
C17B C18B 1.372(15)
C17B C20B 1.529(13)
C18B C19B 1.369(14)
C18B H18B 0.9300
C19B H19B 0.9300
C20B H0B1 0.9600
C20B H0B2 0.9600
C20B H0B3 0.9600
Cl1C C3C 1.678(10)
S1C C4C 1.702(13)
S1C C14C 1.768(11)
O2C C2C 1.254(12)
O5C C5C 1.390(11)
O5C H5C 0.8200
C2C N1C 1.318(12)
C2C C3C 1.504(16)
C3C C4C 1.295(13)
C4C C5C 1.550(16)
C5C N1C 1.428(14)
C5C H5C0 0.9800
N1C C6C 1.475(15)
C6C C7C 1.491(16)
C6C H6C1 0.9700
C6C H6C2 0.9700
C7C C12C 1.364(14)
C7C C8C 1.395(15)
C8C C9C 1.335(17)
C8C H8C 0.9300
C9C C10C 1.393(17)
C9C H9C 0.9300
C10C C11C 1.373(17)
C10C C13C 1.51(2)
C11C C12C 1.382(18)
C11C H11C 0.9300
C12C H12C 0.9300
C13C H3C1 0.9600
C13C H3C2 0.9600
C13C H3C3 0.9600
C14C C19C 1.371(14)
C14C C15C 1.391(15)
C15C C16C 1.359(15)
C15C H15C 0.9300
C16C C17C 1.357(15)
C16C H16C 0.9300
C17C C18C 1.370(16)
C17C C20C 1.542(14)
C18C C19C 1.388(14)
C18C H18C 0.9300
C19C H19C 0.9300
C20C H0C1 0.9600
C20C H0C2 0.9600
C20C H0C3 0.9600
Cl1D C3D 1.689(11)
S1D C4D 1.724(9)
S1D C14D 1.763(10)
O2D C2D 1.230(10)
C2D N1D 1.330(12)
C2D C3D 1.490(13)
C3D C4D 1.302(12)
C4D C5D 1.517(13)
C5D O52D 1.312(15)
C5D O51D 1.350(13)
C5D N1D 1.455(11)
C5D H5D1 0.9800
C5D H5D2 0.9800
N1D C6D 1.470(11)
O51D H51D 0.8200
O52D H52D 0.8200
C6D C7D 1.48(2)
C6D C21D 1.58(7)
C6D H6D1 0.9700
C6D H6D2 0.9700
C6D H6D3 0.9700
C6D H6D4 0.9700
C7D C12D 1.36(2)
C7D C8D 1.37(3)
C8D C9D 1.39(2)
C8D H8D 0.9300
C9D C10D 1.38(2)
C9D H9D 0.9300
C10D C11D 1.38(2)
C10D C13D 1.49(2)
C11D C12D 1.369(19)
C11D H11D 0.9300
C12D H12D 0.9300
C13D H3D1 0.9600
C13D H3D2 0.9600
C13D H3D3 0.9600
C21D C22D 1.39(7)
C21D C26D 1.43(7)
C22D C23D 1.33(6)
C22D H22D 0.9300
C23D C24D 1.31(6)
C23D H23D 0.9300
C24D C25D 1.36(6)
C24D C27D 1.59(7)
C25D C26D 1.40(5)
C25D H25D 0.9300
C26D H26D 0.9300
C27D H7D1 0.9600
C27D H7D2 0.9600
C27D H7D3 0.9600
C14D C15D 1.352(16)
C14D C19D 1.377(15)
C15D C16D 1.373(14)
C15D H15D 0.9300
C16D C17D 1.373(15)
C16D H16D 0.9300
C17D C18D 1.374(16)
C17D C20D 1.481(12)
C18D C19D 1.386(14)
C18D H18D 0.9300
C19D H19D 0.9300
C20D H0D1 0.9600
C20D H0D2 0.9600
C20D H0D3 0.9600

loop_
_geom_hbond_atom_site_label_D
_geom_hbond_atom_site_label_H
_geom_hbond_atom_site_label_A
_geom_hbond_distance_DH
_geom_hbond_distance_HA
_geom_hbond_distance_DA
_geom_hbond_angle_DHA
_geom_hbond_site_symmetry_A
_geom_hbond_publ_flag
O5A H5A O2B 0.82 1.92 2.703(11) 160.2 . yes
O5B H5B O2A 0.82 1.92 2.724(11) 165.0 1_556 yes
O5C H5C O2D 0.82 1.94 2.708(11) 156.7 1_556 yes
O51D^a H51D^a O2C 0.82 2.07 2.796(13) 147.6 . yes
O52D^b H52D^b O2C 0.82 1.89 2.660(18) 155.8 . yes
O51D^a H51D^a Cl1C 0.82 2.82 3.299(11) 119.0 . yes

loop_
_geom_torsion_atom_site_label_1
_geom_torsion_atom_site_label_2
_geom_torsion_atom_site_label_3
_geom_torsion_atom_site_label_4
_geom_torsion
O2A C2A C3A C4A -179.3(11)
N1A C2A C3A C4A 2.3(13)
O2A C2A C3A Cl1A -1.2(17)
N1A C2A C3A Cl1A -179.6(7)
C2A C3A C4A C5A -0.5(13)
Cl1A C3A C4A C5A -178.5(8)
C2A C3A C4A S1A 171.5(8)
Cl1A C3A C4A S1A -6.5(15)
C14A S1A C4A C3A 166.9(9)
C14A S1A C4A C5A -22.5(11)
C3A C4A C5A O5A 116.8(9)
S1A C4A C5A O5A -55.2(12)
C3A C4A C5A N1A -1.3(11)
S1A C4A C5A N1A -173.4(7)
O2A C2A N1A C6A 7.8(18)
C3A C2A N1A C6A -173.8(10)
O2A C2A N1A C5A 178.5(10)
C3A C2A N1A C5A -3.1(11)
O5A C5A N1A C2A -117.7(10)
C4A C5A N1A C2A 2.8(11)
O5A C5A N1A C6A 53.1(14)
C4A C5A N1A C6A 173.6(10)
C2A N1A C6A C7A -104.0(12)
C5A N1A C6A C7A 86.6(12)
N1A C6A C7A C8A -93.3(12)
N1A C6A C7A C12A 87.2(13)
C12A C7A C8A C9A -0.1(17)
C6A C7A C8A C9A -179.6(11)
C7A C8A C9A C10A 2.0(18)
C8A C9A C10A C11A -4(2)
C8A C9A C10A C13A 176.8(12)
C9A C10A C11A C12A 3(2)
C13A C10A C11A C12A -177.2(14)
C10A C11A C12A C7A -1(2)
C8A C7A C12A C11A -0.3(18)
C6A C7A C12A C11A 179.2(12)
C4A S1A C14A C15A -96.5(11)
C4A S1A C14A C19A 93.8(11)
C19A C14A C15A C16A 0.4(19)
S1A C14A C15A C16A -169.7(10)
C14A C15A C16A C17A 0(2)
C15A C16A C17A C18A -3.5(18)
C15A C16A C17A C20A 177.8(12)
C16A C17A C18A C19A 6.2(19)
C20A C17A C18A C19A -175.0(12)
C17A C18A C19A C14A -6(2)
C15A C14A C19A C18A 2.3(19)
S1A C14A C19A C18A 172.0(11)
O2B C2B C3B C4B -179.6(12)
N1B C2B C3B C4B 0.2(14)
O2B C2B C3B Cl1B 2.0(18)
N1B C2B C3B Cl1B -178.2(8)
C2B C3B C4B C5B 1.4(13)
Cl1B C3B C4B C5B 179.6(9)
C2B C3B C4B S1B -172.4(9)
Cl1B C3B C4B S1B 5.9(16)
C14B S1B C4B C3B -162.9(10)
C14B S1B C4B C5B 24.5(11)
C3B C4B C5B O5B -119.1(10)
S1B C4B C5B O5B 54.6(12)
C3B C4B C5B N1B -2.3(12)
S1B C4B C5B N1B 171.4(8)
O2B C2B N1B C6B -1(2)
C3B C2B N1B C6B 179.0(10)
O2B C2B N1B C5B 178.1(11)
C3B C2B N1B C5B -1.8(13)
O5B C5B N1B C2B 122.1(10)
C4B C5B N1B C2B 2.5(12)
O5B C5B N1B C6B -58.8(13)
C4B C5B N1B C6B -178.3(10)
C2B N1B C6B C21B 102.4(16)
C5B N1B C6B C21B -76.7(17)
C2B N1B C6B C7B 108.4(15)
C5B N1B C6B C7B -70.7(17)
N1B C6B C7B C12B -50.7(18)
N1B C6B C7B C8B 127.5(17)
C12B C7B C8B C9B -3(2)
C6B C7B C8B C9B 178.8(16)
C7B C8B C9B C10B 4(3)
C8B C9B C10B C11B -8(4)
C8B C9B C10B C13B 180(2)
C9B C10B C11B C12B 11(4)
C13B C10B C11B C12B -177(3)
C8B C7B C12B C11B 6(3)
C6B C7B C12B C11B -175.9(17)
C10B C11B C12B C7B -11(4)
N1B C6B C21B C26B -66.9(18)
N1B C6B C21B C22B 111.8(18)
C26B C21B C22B C23B -2(3)
C6B C21B C22B C23B 179.0(18)
C21B C22B C23B C24B 4(4)
C22B C23B C24B C25B -6(4)
C22B C23B C24B C27B -179(3)
C23B C24B C25B C26B 6(4)
C27B C24B C25B C26B 179(3)
C22B C21B C26B C25B 2(3)
C6B C21B C26B C25B -178.9(19)
C24B C25B C26B C21B -5(4)
C4B S1B C14B C15B 93.7(9)
C4B S1B C14B C19B -91.6(9)
C19B C14B C15B C16B -3.6(16)
S1B C14B C15B C16B 171.2(8)
C14B C15B C16B C17B 3.1(16)
C15B C16B C17B C18B -1.1(17)
C15B C16B C17B C20B -178.1(9)
C16B C17B C18B C19B -0.3(16)
C20B C17B C18B C19B 176.7(10)
C17B C18B C19B C14B -0.3(16)
C15B C14B C19B C18B 2.2(16)
S1B C14B C19B C18B -172.4(8)
O2C C2C C3C C4C 178.5(11)
N1C C2C C3C C4C -2.7(13)
O2C C2C C3C Cl1C -0.8(16)
N1C C2C C3C Cl1C 177.9(7)
C2C C3C C4C C5C 2.2(12)
Cl1C C3C C4C C5C -178.6(9)
C2C C3C C4C S1C -175.3(8)
Cl1C C3C C4C S1C 4.0(17)
C14C S1C C4C C3C -164.9(10)
C14C S1C C4C C5C 18.1(11)
C3C C4C C5C O5C -120.8(10)
S1C C4C C5C O5C 56.5(13)
C3C C4C C5C N1C -1.0(12)
S1C C4C C5C N1C 176.4(8)
O2C C2C N1C C5C -179.1(10)
C3C C2C N1C C5C 2.1(12)
O2C C2C N1C C6C -9.9(18)
C3C C2C N1C C6C 171.3(10)
O5C C5C N1C C2C 116.9(10)
C4C C5C N1C C2C -0.9(11)
O5C C5C N1C C6C -52.9(13)
C4C C5C N1C C6C -170.6(9)
C2C N1C C6C C7C 102.7(13)
C5C N1C C6C C7C -88.9(12)
N1C C6C C7C C12C -86.0(14)
N1C C6C C7C C8C 94.8(13)
C12C C7C C8C C9C -2.1(18)
C6C C7C C8C C9C 177.1(12)
C7C C8C C9C C10C 2(2)
C8C C9C C10C C11C -1(2)
C8C C9C C10C C13C -177.9(15)
C9C C10C C11C C12C 2(2)
C13C C10C C11C C12C 178.2(15)
C8C C7C C12C C11C 2.6(18)
C6C C7C C12C C11C -176.6(12)
C10C C11C C12C C7C -3(2)
C4C S1C C14C C19C -93.2(11)
C4C S1C C14C C15C 94.5(11)
C19C C14C C15C C16C -0.6(19)
S1C C14C C15C C16C 171.9(11)
C14C C15C C16C C17C -1(2)
C15C C16C C17C C18C 2(2)
C15C C16C C17C C20C -173.5(13)
C16C C17C C18C C19C 0(2)
C20C C17C C18C C19C 174.9(11)
C15C C14C C19C C18C 2.0(18)
S1C C14C C19C C18C -170.4(10)
C17C C18C C19C C14C -2(2)
O2D C2D C3D C4D -177.6(12)
N1D C2D C3D C4D 1.2(14)
O2D C2D C3D Cl1D 2.1(18)
N1D C2D C3D Cl1D -179.1(9)
C2D C3D C4D C5D -0.4(14)
Cl1D C3D C4D C5D 180.0(9)
C2D C3D C4D S1D 175.4(9)
Cl1D C3D C4D S1D -4.2(18)
C14D S1D C4D C3D 162.0(11)
C14D S1D C4D C5D -22.9(12)
C3D C4D C5D O52D -122.2(13)
S1D C4D C5D O52D 62.0(15)
C3D C4D C5D O51D 120.2(10)
S1D C4D C5D O51D -55.5(12)
C3D C4D C5D N1D -0.5(13)
S1D C4D C5D N1D -176.3(8)
O2D C2D N1D C5D 177.2(11)
C3D C2D N1D C5D -1.6(13)
O2D C2D N1D C6D 8(2)
C3D C2D N1D C6D -170.9(10)
O52D C5D N1D C2D 121.1(13)
O51D C5D N1D C2D -117.6(11)
C4D C5D N1D C2D 1.4(12)
O52D C5D N1D C6D -69.2(14)
O51D C5D N1D C6D 52.1(13)
C4D C5D N1D C6D 171.1(9)
C2D N1D C6D C7D -107.1(16)
C5D N1D C6D C7D 84.5(15)
C2D N1D C6D C21D -108(2)
C5D N1D C6D C21D 83(2)
N1D C6D C7D C12D 63.7(16)
N1D C6D C7D C8D -117.9(16)
C12D C7D C8D C9D -2(2)
C6D C7D C8D C9D 179.6(16)
C7D C8D C9D C10D 2(3)
C8D C9D C10D C11D -1(3)
C8D C9D C10D C13D -176(2)
C9D C10D C11D C12D 0(4)
C13D C10D C11D C12D 175(2)
C8D C7D C12D C11D 1(3)
C6D C7D C12D C11D 179.4(16)
C10D C11D C12D C7D 0(4)
N1D C6D C21D C22D -134.2(18)
N1D C6D C21D C26D 48.6(19)
C26D C21D C22D C23D -3(2)
C6D C21D C22D C23D 179.8(17)
C21D C22D C23D C24D 2(4)
C22D C23D C24D C25D -4(5)
C22D C23D C24D C27D -177(3)
C23D C24D C25D C26D 7(4)
C27D C24D C25D C26D -179(3)
C24D C25D C26D C21D -8(4)
C22D C21D C26D C25D 6(3)
C6D C21D C26D C25D -176.8(19)
C4D S1D C14D C15D -95.3(10)
C4D S1D C14D C19D 91.5(10)
C19D C14D C15D C16D -1.1(16)
S1D C14D C15D C16D -174.5(8)
C14D C15D C16D C17D 3.8(17)
C15D C16D C17D C18D -4.6(17)
C15D C16D C17D C20D 174.9(10)
C16D C17D C18D C19D 3.0(18)
C20D C17D C18D C19D -176.5(10)
C15D C14D C19D C18D -0.5(17)
S1D C14D C19D C18D 172.9(9)
C17D C18D C19D C14D -0.5(18)
